data_2234550
loop_
_publ_author_name
'Neis, Christian'
'Merten, G\"unter J.'
'Hegetschweiler, Kaspar'

_publ_section_title
;
 1,3-Diammonio-1,2,3-trideoxy-<i>cis</i>-inositol sulfate
;
_journal_coeditor_code BX2402
_journal_issue 5
_journal_name_full 'Acta Crystallographica Section E'
_journal_page_first o1425
_journal_page_last o1426
_journal_paper_doi 10.1107/S1600536812016029
_journal_volume 68
_journal_year 2012
_chemical_formula_iupac 'C6 H16 N2 O3 2+, S O4 2-'
_chemical_formula_moiety 'C6 H16 N2 O3, O4 S'
_chemical_formula_sum 'C6 H16 N2 O7 S'
_chemical_formula_weight 260.27
_chemical_name_systematic
;
1,3-Diammonio-1,2,3-trideoxy-<i>cis</i>-inositol sulfate
;
_space_group_IT_number 14
_symmetry_cell_setting monoclinic
_symmetry_space_group_name_Hall '-P 2yn'
_symmetry_space_group_name_H-M 'P 1 21/n 1'
_atom_sites_solution_hydrogens geom
_atom_sites_solution_primary direct
_atom_sites_solution_secondary difmap
_cell_angle_alpha 90.00
_cell_angle_beta 101.46(3)
_cell_angle_gamma 90.00
_cell_formula_units_Z 4
_cell_length_a 9.2151(18)
_cell_length_b 6.6673(13)
_cell_length_c 17.267(4)
_cell_measurement_reflns_used 3837
_cell_measurement_temperature 200(2)
_cell_measurement_theta_max 24.99
_cell_measurement_theta_min 2.55
_cell_volume 1039.7(4)
_computing_cell_refinement 'IPDS Software (Stoe & Cie, 1997)'
_computing_data_collection 'IPDS Software (Stoe & Cie, 1997)'
_computing_data_reduction 'IPDS Software (Stoe & Cie, 1997)'
_computing_molecular_graphics 'DIAMOND (Brandenburg, 2011)'
_computing_publication_material 'SHELXL97 (Sheldrick, 2008) and PLATON (Spek, 2009)'
_computing_structure_refinement 'SHELXL97 (Sheldrick, 2008)'
_computing_structure_solution 'SHELXS97 (Sheldrick, 2008)'
_diffrn_ambient_temperature 200(2)
_diffrn_measured_fraction_theta_full 0.974
_diffrn_measured_fraction_theta_max 0.974
_diffrn_measurement_device_type 'Stoe IPDS image plate'
_diffrn_measurement_method 'phi scans'
_diffrn_radiation_monochromator graphite
_diffrn_radiation_source 'fine-focus sealed tube'
_diffrn_radiation_type MoK\a
_diffrn_radiation_wavelength 0.71073
_diffrn_reflns_av_R_equivalents 0.0347
_diffrn_reflns_av_sigmaI/netI 0.0216
_diffrn_reflns_limit_h_max 10
_diffrn_reflns_limit_h_min -10
_diffrn_reflns_limit_k_max 7
_diffrn_reflns_limit_k_min -7
_diffrn_reflns_limit_l_max 20
_diffrn_reflns_limit_l_min -20
_diffrn_reflns_number 6961
_diffrn_reflns_theta_full 24.99
_diffrn_reflns_theta_max 24.99
_diffrn_reflns_theta_min 2.34
_exptl_absorpt_coefficient_mu 0.338
_exptl_absorpt_correction_type none
_exptl_crystal_colour colourless
_exptl_crystal_density_diffrn 1.663
_exptl_crystal_density_method 'not measured'
_exptl_crystal_description prism
_exptl_crystal_F_000 552
_exptl_crystal_size_max 0.30
_exptl_crystal_size_mid 0.20
_exptl_crystal_size_min 0.15
_refine_diff_density_max 0.265
_refine_diff_density_min -0.290
_refine_ls_extinction_method none
_refine_ls_goodness_of_fit_ref 1.057
_refine_ls_hydrogen_treatment mixed
_refine_ls_matrix_type full
_refine_ls_number_parameters 172
_refine_ls_number_reflns 1779
_refine_ls_number_restraints 9
_refine_ls_restrained_S_all 1.056
_refine_ls_R_factor_all 0.0273
_refine_ls_R_factor_gt 0.0255
_refine_ls_shift/su_max 0.001
_refine_ls_shift/su_mean 0.000
_refine_ls_structure_factor_coef Fsqd
_refine_ls_weighting_details 'calc w=1/[\s^2^(Fo^2^)+(0.0259P)^2^+0.7072P] where P=(Fo^2^+2Fc^2^)/3'
_refine_ls_weighting_scheme calc
_refine_ls_wR_factor_gt 0.0642
_refine_ls_wR_factor_ref 0.0656
_reflns_number_gt 1685
_reflns_number_total 1779
_reflns_threshold_expression >2sigma(I)
_cod_data_source_file bx2402.cif
_cod_data_source_block I
_cod_original_sg_symbol_H-M 'P 21/n'
_cod_database_code 2234550
_cod_database_fobs_code 2234550

loop_
_symmetry_equiv_pos_as_xyz
'x, y, z'
'-x+1/2, y+1/2, -z+1/2'
'-x, -y, -z'
'x-1/2, -y-1/2, z-1/2'

loop_
_atom_site_type_symbol
_atom_site_label
_atom_site_fract_x
_atom_site_fract_y
_atom_site_fract_z
_atom_site_U_iso_or_equiv
_atom_site_adp_type
_atom_site_calc_flag
_atom_site_refinement_flags
_atom_site_occupancy
C C5 0.44604(15) -0.0876(2) 0.10574(8) 0.0129(3) Uani d . 1
H H5 0.4373 -0.1399 0.0507 0.015 Uiso calc R 1
C C6 0.35712(15) -0.2238(2) 0.15088(8) 0.0149(3) Uani d . 1
H H6A 0.3961 -0.3624 0.1521 0.018 Uiso calc R 1
H H6B 0.3684 -0.1762 0.2061 0.018 Uiso calc R 1
C C2 0.12716(15) -0.0111(2) 0.10691(8) 0.0139(3) Uani d . 1
H H2 0.0241 -0.0171 0.0749 0.017 Uiso calc R 1
C C1 0.19415(15) -0.2228(2) 0.11143(8) 0.0136(3) Uani d . 1
H H1 0.1839 -0.2768 0.0566 0.016 Uiso calc R 1
C C3 0.22081(16) 0.1251(2) 0.06417(8) 0.0137(3) Uani d . 1
H H3 0.2117 0.0722 0.0092 0.016 Uiso calc R 1
C C4 0.38668(15) 0.1297(2) 0.10194(8) 0.0126(3) Uani d . 1
H H4 0.4396 0.2105 0.0674 0.015 Uiso calc R 1
N N1 0.11358(15) -0.3591(2) 0.15750(8) 0.0171(3) Uani d D 1
H H1A 0.124(2) -0.325(3) 0.2070(9) 0.026 Uiso d D 1
H H1B 0.142(2) -0.481(2) 0.1514(10) 0.026 Uiso d D 1
H H1C 0.0204(17) -0.360(3) 0.1393(10) 0.026 Uiso d D 1
N N5 0.60555(14) -0.09248(19) 0.14663(8) 0.0151(3) Uani d D 1
H H5A 0.6514(19) 0.006(3) 0.1269(10) 0.023 Uiso d D 1
H H5B 0.612(2) -0.084(3) 0.1971(9) 0.023 Uiso d D 1
H H5C 0.642(2) -0.208(2) 0.1385(10) 0.023 Uiso d D 1
O O4 0.41236(12) 0.21890(16) 0.17886(6) 0.0177(2) Uani d D 1
H H4O 0.4859(19) 0.294(3) 0.1786(11) 0.027 Uiso d D 1
O O2 0.12055(12) 0.05338(16) 0.18490(6) 0.0188(2) Uani d D 1
H H2O 0.0491(19) 0.137(3) 0.1815(11) 0.028 Uiso d D 1
O O3 0.15853(12) 0.32218(16) 0.05817(6) 0.0206(2) Uani d D 1
H H3O 0.171(2) 0.369(3) 0.0137(9) 0.031 Uiso d D 1
S S1 0.77047(4) 0.40360(5) 0.132375(19) 0.01264(13) Uani d . 1
O O7 0.80382(13) 0.58885(16) 0.09000(6) 0.0268(3) Uani d . 1
O O8 0.90424(11) 0.34825(16) 0.19086(6) 0.0201(2) Uani d . 1
O O5 0.72807(12) 0.23732(16) 0.07600(6) 0.0221(3) Uani d . 1
O O6 0.65015(12) 0.45266(18) 0.17466(7) 0.0294(3) Uani d . 1

loop_
_atom_site_aniso_label
_atom_site_aniso_U_11
_atom_site_aniso_U_22
_atom_site_aniso_U_33
_atom_site_aniso_U_12
_atom_site_aniso_U_13
_atom_site_aniso_U_23
C5 0.0114(7) 0.0124(7) 0.0148(7) -0.0003(5) 0.0022(5) -0.0010(5)
C6 0.0148(7) 0.0096(7) 0.0200(7) -0.0004(5) 0.0027(5) 0.0025(5)
C2 0.0112(7) 0.0156(7) 0.0142(6) 0.0004(5) 0.0008(5) -0.0008(5)
C1 0.0151(7) 0.0118(7) 0.0146(6) -0.0038(5) 0.0043(5) -0.0007(5)
C3 0.0165(7) 0.0106(7) 0.0137(6) 0.0026(5) 0.0024(5) 0.0004(5)
C4 0.0150(7) 0.0104(7) 0.0131(6) -0.0017(5) 0.0044(5) -0.0001(5)
N1 0.0178(7) 0.0142(6) 0.0205(7) -0.0052(5) 0.0067(5) -0.0017(5)
N5 0.0129(6) 0.0132(6) 0.0191(6) 0.0008(5) 0.0032(5) -0.0012(5)
O4 0.0199(5) 0.0158(5) 0.0179(5) -0.0065(4) 0.0045(4) -0.0047(4)
O2 0.0209(6) 0.0195(5) 0.0172(5) 0.0050(4) 0.0069(4) -0.0003(4)
O3 0.0269(6) 0.0136(5) 0.0223(5) 0.0083(4) 0.0073(4) 0.0046(4)
S1 0.0110(2) 0.01085(19) 0.0156(2) -0.00160(12) 0.00125(13) 0.00023(12)
O7 0.0345(7) 0.0183(6) 0.0244(6) -0.0064(5) -0.0017(5) 0.0082(4)
O8 0.0183(5) 0.0207(5) 0.0193(5) 0.0035(4) -0.0009(4) 0.0023(4)
O5 0.0255(6) 0.0209(6) 0.0205(5) -0.0077(4) 0.0055(4) -0.0057(4)
O6 0.0168(6) 0.0289(6) 0.0455(7) -0.0041(5) 0.0134(5) -0.0149(5)

loop_
_atom_type_symbol
_atom_type_description
_atom_type_scat_dispersion_real
_atom_type_scat_dispersion_imag
_atom_type_scat_source
C C 0.0033 0.0016 'International Tables Vol C Tables 4.2.6.8 and 6.1.1.4'
H H 0.0000 0.0000 'International Tables Vol C Tables 4.2.6.8 and 6.1.1.4'
N N 0.0061 0.0033 'International Tables Vol C Tables 4.2.6.8 and 6.1.1.4'
O O 0.0106 0.0060 'International Tables Vol C Tables 4.2.6.8 and 6.1.1.4'
S S 0.1246 0.1234 'International Tables Vol C Tables 4.2.6.8 and 6.1.1.4'

loop_
_geom_angle_atom_site_label_1
_geom_angle_atom_site_label_2
_geom_angle_atom_site_label_3
_geom_angle
N5 C5 C6 108.67(11)
N5 C5 C4 110.25(11)
C6 C5 C4 110.85(11)
N5 C5 H5 109.0
C6 C5 H5 109.0
C4 C5 H5 109.0
C1 C6 C5 110.43(11)
C1 C6 H6A 109.6
C5 C6 H6A 109.6
C1 C6 H6B 109.6
C5 C6 H6B 109.6
H6A C6 H6B 108.1
O2 C2 C1 108.74(11)
O2 C2 C3 114.09(11)
C1 C2 C3 107.97(11)
O2 C2 H2 108.6
C1 C2 H2 108.6
C3 C2 H2 108.6
N1 C1 C6 107.99(11)
N1 C1 C2 110.35(12)
C6 C1 C2 112.20(11)
N1 C1 H1 108.7
C6 C1 H1 108.7
C2 C1 H1 108.7
O3 C3 C4 111.27(11)
O3 C3 C2 108.78(11)
C4 C3 C2 114.41(11)
O3 C3 H3 107.4
C4 C3 H3 107.4
C2 C3 H3 107.4
O4 C4 C3 111.66(11)
O4 C4 C5 110.99(11)
C3 C4 C5 108.20(11)
O4 C4 H4 108.6
C3 C4 H4 108.6
C5 C4 H4 108.6
C1 N1 H1A 113.0(13)
C1 N1 H1B 108.2(12)
H1A N1 H1B 112.8(17)
C1 N1 H1C 112.2(13)
H1A N1 H1C 105.8(18)
H1B N1 H1C 104.5(18)
C5 N5 H5A 107.5(12)
C5 N5 H5B 109.5(12)
H5A N5 H5B 113.7(16)
C5 N5 H5C 108.8(12)
H5A N5 H5C 111.5(17)
H5B N5 H5C 105.7(17)
C4 O4 H4O 103.2(12)
C2 O2 H2O 107.9(12)
C3 O3 H3O 106.1(13)
O5 S1 O8 109.81(7)
O5 S1 O6 111.42(6)
O8 S1 O6 108.86(7)
O5 S1 O7 110.50(6)
O8 S1 O7 108.39(6)
O6 S1 O7 107.77(7)

loop_
_geom_bond_atom_site_label_1
_geom_bond_atom_site_label_2
_geom_bond_distance
C5 N5 1.4993(18)
C5 C6 1.5355(19)
C5 C4 1.5454(19)
C5 H5 1.0000
C6 C1 1.521(2)
C6 H6A 0.9900
C6 H6B 0.9900
C2 O2 1.4265(17)
C2 C1 1.536(2)
C2 C3 1.5386(19)
C2 H2 1.0000
C1 N1 1.4985(18)
C1 H1 1.0000
C3 O3 1.4297(17)
C3 C4 1.538(2)
C3 H3 1.0000
C4 O4 1.4312(17)
C4 H4 1.0000
N1 H1A 0.870(14)
N1 H1B 0.867(15)
N1 H1C 0.853(15)
N5 H5A 0.885(15)
N5 H5B 0.864(14)
N5 H5C 0.866(15)
O4 H4O 0.845(15)
O2 H2O 0.855(15)
O3 H3O 0.856(15)
S1 O5 1.4758(11)
S1 O8 1.4768(11)
S1 O6 1.4802(12)
S1 O7 1.4982(11)

loop_
_geom_hbond_atom_site_label_D
_geom_hbond_atom_site_label_H
_geom_hbond_atom_site_label_A
_geom_hbond_site_symmetry_A
_geom_hbond_distance_DH
_geom_hbond_distance_HA
_geom_hbond_distance_DA
_geom_hbond_angle_DHA
N1 H1A O4 2_545 0.870(14) 2.086(15) 2.9292(17) 163.0(17)
N1 H1B O3 1_545 0.867(15) 2.105(16) 2.8125(18) 138.4(16)
N1 H1C O7 1_445 0.853(15) 2.037(16) 2.882(2) 170.3(18)
N5 H5A O5 . 0.885(15) 1.974(15) 2.8538(17) 172.6(17)
N5 H5B O8 2_645 0.864(14) 2.019(15) 2.8530(18) 161.8(17)
N5 H5C O7 1_545 0.866(15) 2.290(16) 3.0852(18) 152.8(16)
N5 H5C O6 1_545 0.866(15) 2.342(16) 3.0856(19) 144.2(15)
O4 H4O O6 . 0.845(15) 1.857(15) 2.7017(16) 177.3(19)
O2 H2O O8 1_455 0.855(15) 1.970(15) 2.8161(15) 170.1(18)
O3 H3O O7 3_665 0.856(15) 1.873(15) 2.7149(16) 167.4(19)

loop_
_geom_torsion_atom_site_label_1
_geom_torsion_atom_site_label_2
_geom_torsion_atom_site_label_3
_geom_torsion_atom_site_label_4
_geom_torsion
N5 C5 C6 C1 179.85(11)
C4 C5 C6 C1 58.54(15)
C5 C6 C1 N1 179.52(11)
C5 C6 C1 C2 -58.64(15)
O2 C2 C1 N1 51.84(14)
C3 C2 C1 N1 176.11(10)
O2 C2 C1 C6 -68.64(14)
C3 C2 C1 C6 55.63(14)
O2 C2 C3 O3 -60.00(15)
C1 C2 C3 O3 179.00(10)
O2 C2 C3 C4 65.11(15)
C1 C2 C3 C4 -55.89(14)
O3 C3 C4 O4 58.04(15)
C2 C3 C4 O4 -65.75(15)
O3 C3 C4 C5 -179.54(11)
C2 C3 C4 C5 56.67(15)
N5 C5 C4 O4 -53.77(15)
C6 C5 C4 O4 66.61(14)
N5 C5 C4 C3 -176.61(11)
C6 C5 C4 C3 -56.23(15)
